data_7031087
loop_
_publ_author_name
'Pavlova, Svetlana V.'
'Chen, Kelvin H.-C.'
'Chan, Sunney I.'

_publ_section_title
;
 Spectroscopic characterization of the oxo-transfer reaction from a
 bis(mu-oxo)dicopper(III) complex to triphenylphosphine.
;
_journal_issue 20
_journal_name_full 'Dalton transactions (Cambridge, England : 2003)'
_journal_page_first 3261
_journal_page_last 3272
_journal_paper_doi 10.1039/B406692H
_journal_year 2004
_chemical_formula_moiety 'C20 H50 Cl2 Cu2 N4 O10'
_chemical_formula_sum 'C20 H50 Cl2 Cu2 N4 O10'
_chemical_formula_weight 704.62
_chemical_name_systematic
;
?
;
_space_group_IT_number 14
_symmetry_cell_setting monoclinic
_symmetry_space_group_name_Hall '-P 2ybc'
_symmetry_space_group_name_H-M 'P 1 21/c 1'
_atom_sites_solution_hydrogens geom
_atom_sites_solution_primary direct
_atom_sites_solution_secondary difmap
_audit_creation_method SHELXL-97
_cell_angle_alpha 90
_cell_angle_beta 122.147(12)
_cell_angle_gamma 90
_cell_formula_units_Z 2
_cell_length_a 7.6177(10)
_cell_length_b 17.850(3)
_cell_length_c 13.9471(17)
_cell_measurement_reflns_used 25
_cell_measurement_temperature 298(2)
_cell_measurement_theta_max 16.420
_cell_measurement_theta_min 7.472
_cell_volume 1605.7(4)
_computing_cell_refinement 'CAD4 Express (Enraf Nonius, 1994)'
_computing_data_collection 'CAD4 Express (Enraf Nonius, 1994)'
_computing_data_reduction 'XCAD4 (Harms & Wocadlo, 1995)'
_computing_molecular_graphics 'Ortep-3 for Windows (Farrugia, 1997)'
_computing_publication_material 'WinGX publication routines (Farrugia, 1999)'
_computing_structure_refinement 'SHELXL-97 (Sheldrick, 1997)'
_computing_structure_solution 'SHELXS-97 (Sheldrick, 1997)'
_diffrn_ambient_temperature 298(2)
_diffrn_measured_fraction_theta_full 0.999
_diffrn_measured_fraction_theta_max 0.999
_diffrn_measurement_device_type 'Enraf Nonius TurboCAD4'
_diffrn_measurement_method 'non-profiled omega/2theta scans'
_diffrn_radiation_monochromator graphite
_diffrn_radiation_source 'fine-focus sealed tube'
_diffrn_radiation_type MoK\a
_diffrn_radiation_wavelength 0.71073
_diffrn_reflns_av_R_equivalents 0.0220
_diffrn_reflns_av_sigmaI/netI 0.0413
_diffrn_reflns_limit_h_max 9
_diffrn_reflns_limit_h_min 0
_diffrn_reflns_limit_k_max 0
_diffrn_reflns_limit_k_min -21
_diffrn_reflns_limit_l_max 14
_diffrn_reflns_limit_l_min -16
_diffrn_reflns_number 3036
_diffrn_reflns_theta_full 24.98
_diffrn_reflns_theta_max 25.00
_diffrn_reflns_theta_min 2.07
_diffrn_standards_decay_% 3
_diffrn_standards_interval_time 60
_diffrn_standards_number 3
_exptl_absorpt_coefficient_mu 1.542
_exptl_absorpt_correction_T_max 0.9448
_exptl_absorpt_correction_T_min 0.8568
_exptl_absorpt_correction_type psi-scan
_exptl_absorpt_process_details
;
North A.C.T., Phillips D.C. & Mathews F.S. (1968) Acta. Cryst. A24, 351
Number of psi-scan sets used was   4
Theta correction was applied.
Averaged transmission function was used.
No Fourier smoothing was applied.
;
_exptl_crystal_colour 'dark red'
_exptl_crystal_density_diffrn 1.453
_exptl_crystal_density_method 'not measured'
_exptl_crystal_description prism
_exptl_crystal_F_000 740
_exptl_crystal_size_max 0.3025
_exptl_crystal_size_mid 0.1875
_exptl_crystal_size_min 0.036
_refine_diff_density_max 0.499
_refine_diff_density_min -0.349
_refine_diff_density_rms 0.062
_refine_ls_extinction_coef 0.0040(7)
_refine_ls_extinction_expression Fc^*^=kFc[1+0.001xFc^2^\l^3^/sin(2\q)]^-1/4^
_refine_ls_extinction_method SHELXL
_refine_ls_goodness_of_fit_ref 1.023
_refine_ls_hydrogen_treatment noref
_refine_ls_matrix_type full
_refine_ls_number_parameters 201
_refine_ls_number_reflns 2814
_refine_ls_number_restraints 0
_refine_ls_restrained_S_all 1.023
_refine_ls_R_factor_all 0.0740
_refine_ls_R_factor_gt 0.0355
_refine_ls_shift/su_max 0.140
_refine_ls_shift/su_mean 0.001
_refine_ls_structure_factor_coef Fsqd
_refine_ls_weighting_details 'calc w=1/[\s^2^(Fo^2^)+(0.0523P)^2^+0.8147P] where P=(Fo^2^+2Fc^2^)/3'
_refine_ls_weighting_scheme calc
_refine_ls_wR_factor_gt 0.0935
_refine_ls_wR_factor_ref 0.1084
_reflns_number_gt 1880
_reflns_number_total 2814
_reflns_threshold_expression >2sigma(I)
_cod_data_source_file b406692h.txt
_cod_data_source_block compound_1
_cod_depositor_comments
;
The following automatic conversions were performed:

'_symmetry_cell_setting' value 'Monoclinic' changed to 'monoclinic'
according to
/usr/data/users/saulius/automatic-downloads/retrospective/RSC/lib/dictionaries/cif_core.dic
dictionary named 'cif_core.dic' version 2.4.2 from 2011-04-26.

Automatic conversion script
Id: cif_fix_values 2281 2013-09-26 08:29:07Z andrius 
;
_cod_original_sg_symbol_H-M 'P 21/c'
_cod_database_code 7031087

loop_
_symmetry_equiv_pos_as_xyz
'x, y, z'
'-x, y+1/2, -z+1/2'
'-x, -y, -z'
'x, -y-1/2, z-1/2'

loop_
_atom_site_label
_atom_site_type_symbol
_atom_site_fract_x
_atom_site_fract_y
_atom_site_fract_z
_atom_site_U_iso_or_equiv
_atom_site_adp_type
_atom_site_occupancy
_atom_site_symmetry_multiplicity
_atom_site_calc_flag
_atom_site_refinement_flags
C1 C 0.8842(8) 0.1496(2) 0.2341(3) 0.0654(13) Uani 1 1 d .
H11A H 0.7736 0.1783 0.2314 0.067(15) Uiso 1 1 d R
H11B H 0.8725 0.1551 0.1618 0.056(11) Uiso 1 1 d R
C2 C 1.0871(8) 0.1796(3) 0.3254(3) 0.0720(15) Uani 1 1 d .
H12A H 1.1969 0.1587 0.3181 0.11(2) Uiso 1 1 d R
H12B H 1.0885 0.2336 0.3179 0.069(13) Uiso 1 1 d R
C3 C 0.6402(6) 0.0465(2) 0.1867(3) 0.0579(11) Uani 1 1 d .
H3A H 0.5773 0.0666 0.1107 0.074(14) Uiso 1 1 d R
H3B H 0.6322 -0.0077 0.1807 0.041(10) Uiso 1 1 d R
C4 C 0.5189(9) 0.0729(3) 0.2373(5) 0.0812(15) Uani 1 1 d .
H4A H 0.3773 0.0572 0.1896 0.10(2) Uiso 1 1 d R
H4B H 0.5767 0.0517 0.3114 0.10(2) Uiso 1 1 d R
H4C H 0.5247 0.1266 0.2428 0.12(2) Uiso 1 1 d R
C5 C 0.9864(8) 0.0170(3) 0.2240(4) 0.0689(13) Uani 1 1 d .
H5A H 0.9923 -0.0325 0.2542 0.094(18) Uiso 1 1 d R
H5B H 1.1294 0.0356 0.2640 0.11(2) Uiso 1 1 d R
C6 C 0.9099(11) 0.0094(4) 0.1006(5) 0.103(2) Uani 1 1 d .
H6A H 1.0022 -0.0233 0.0933 0.18(4) Uiso 1 1 d R
H6B H 0.7726 -0.0112 0.0597 2.0(9) Uiso 1 1 d R
H6C H 0.9091 0.0577 0.0704 0.21(4) Uiso 1 1 d R
C7 C 1.0127(8) 0.2129(2) 0.4729(5) 0.0693(13) Uani 1 1 d .
H7A H 0.8665 0.2119 0.4142 0.064(13) Uiso 1 1 d R
H7B H 1.0264 0.1938 0.5417 0.073(15) Uiso 1 1 d R
C8 C 1.0880(12) 0.2943(3) 0.4944(8) 0.112(2) Uani 1 1 d .
H8A H 1.0078 0.3226 0.5163 0.20(4) Uiso 1 1 d R
H8B H 1.2319 0.2965 0.5535 0.17(4) Uiso 1 1 d R
H8C H 1.0698 0.3149 0.4261 0.21(5) Uiso 1 1 d R
C9 C 1.3513(7) 0.1638(3) 0.5261(4) 0.0665(12) Uani 1 1 d .
H9A H 1.4089 0.2096 0.5165 0.087(16) Uiso 1 1 d R
H9B H 1.3698 0.1655 0.6005 0.11(2) Uiso 1 1 d R
C10 C 1.4721(9) 0.0984(4) 0.5212(5) 0.0911(17) Uani 1 1 d .
H10A H 1.6158 0.1036 0.5796 0.11(2) Uiso 1 1 d R
H10B H 1.4188 0.0528 0.5326 0.10(2) Uiso 1 1 d R
H10C H 1.4581 0.0970 0.4486 0.14(3) Uiso 1 1 d R
Cl Cl 0.47656(18) 0.32798(6) 0.33994(9) 0.0631(3) Uani 1 1 d .
Cu Cu 0.99651(8) 0.05867(2) 0.42211(4) 0.04512(18) Uani 1 1 d .
N1 N 0.8616(5) 0.06938(17) 0.2530(2) 0.0469(8) Uani 1 1 d .
N2 N 1.1248(5) 0.16092(17) 0.4389(3) 0.0504(8) Uani 1 1 d .
O1 O 0.9118(6) -0.04162(16) 0.4237(3) 0.0679(10) Uani 1 1 d .
O11 O 0.2644(5) 0.34876(19) 0.2680(3) 0.0857(11) Uani 1 1 d .
O12 O 0.4952(7) 0.2544(2) 0.3119(4) 0.1289(18) Uani 1 1 d .
O13 O 0.5978(6) 0.3771(2) 0.3209(4) 0.1129(14) Uani 1 1 d .
O14 O 0.5335(8) 0.3312(3) 0.4514(3) 0.1359(19) Uani 1 1 d .
H2 H 0.850(7) -0.066(2) 0.380(4) 0.057(15) Uiso 1 1 d .

loop_
_atom_site_aniso_label
_atom_site_aniso_U_11
_atom_site_aniso_U_22
_atom_site_aniso_U_33
_atom_site_aniso_U_23
_atom_site_aniso_U_13
_atom_site_aniso_U_12
C1 0.080(3) 0.057(3) 0.042(2) 0.0087(19) 0.021(2) -0.020(3)
C2 0.095(4) 0.063(3) 0.049(2) 0.004(2) 0.032(2) -0.032(3)
C3 0.061(3) 0.052(2) 0.047(2) -0.0012(19) 0.020(2) -0.013(2)
C4 0.076(4) 0.072(4) 0.100(4) 0.001(3) 0.049(3) 0.003(3)
C5 0.067(3) 0.092(4) 0.056(3) -0.010(3) 0.039(3) -0.014(3)
C6 0.140(6) 0.115(5) 0.071(4) -0.011(4) 0.067(4) -0.008(5)
C7 0.070(3) 0.047(3) 0.084(3) -0.008(2) 0.036(3) 0.000(2)
C8 0.119(6) 0.048(3) 0.163(7) -0.017(4) 0.073(6) -0.001(3)
C9 0.067(3) 0.060(3) 0.059(3) 0.000(2) 0.025(2) -0.012(2)
C10 0.074(4) 0.095(5) 0.094(4) 0.004(3) 0.038(3) 0.015(3)
Cl 0.0770(8) 0.0459(6) 0.0552(6) 0.0033(5) 0.0276(6) 0.0029(5)
Cu 0.0644(3) 0.0334(2) 0.0353(3) -0.00118(19) 0.0250(2) -0.0084(2)
N1 0.0553(19) 0.0455(18) 0.0365(15) 0.0002(14) 0.0221(15) -0.0077(15)
N2 0.064(2) 0.0411(17) 0.0427(17) -0.0008(14) 0.0258(17) -0.0096(16)
O1 0.116(3) 0.0392(16) 0.0361(15) -0.0059(13) 0.0319(18) -0.0277(17)
O11 0.078(2) 0.073(2) 0.084(2) 0.0212(19) 0.028(2) 0.0132(19)
O12 0.112(3) 0.067(3) 0.183(5) -0.021(3) 0.062(3) 0.018(2)
O13 0.099(3) 0.107(3) 0.140(4) 0.022(3) 0.069(3) -0.015(3)
O14 0.156(4) 0.166(5) 0.055(2) -0.007(3) 0.036(3) -0.033(3)

loop_
_atom_type_symbol
_atom_type_description
_atom_type_scat_dispersion_real
_atom_type_scat_dispersion_imag
_atom_type_scat_source
C C 0.0033 0.0016 'International Tables Vol C Tables 4.2.6.8 and 6.1.1.4'
H H 0.0000 0.0000 'International Tables Vol C Tables 4.2.6.8 and 6.1.1.4'
Cl Cl 0.1484 0.1585 'International Tables Vol C Tables 4.2.6.8 and 6.1.1.4'
Cu Cu 0.3201 1.2651 'International Tables Vol C Tables 4.2.6.8 and 6.1.1.4'
N N 0.0061 0.0033 'International Tables Vol C Tables 4.2.6.8 and 6.1.1.4'
O O 0.0106 0.0060 'International Tables Vol C Tables 4.2.6.8 and 6.1.1.4'

loop_
_geom_angle_atom_site_label_1
_geom_angle_atom_site_label_2
_geom_angle_atom_site_label_3
_geom_angle
_geom_angle_site_symmetry_1
_geom_angle_site_symmetry_3
N1 C1 C2 111.3(4) . .
N1 C1 H11A 109.6 . .
C2 C1 H11A 109.3 . .
N1 C1 H11B 109.2 . .
C2 C1 H11B 109.4 . .
H11A C1 H11B 107.9 . .
C1 C2 N2 110.8(4) . .
C1 C2 H12A 109.5 . .
N2 C2 H12A 109.7 . .
C1 C2 H12B 109.4 . .
N2 C2 H12B 109.3 . .
H12A C2 H12B 108.0 . .
N1 C3 C4 113.5(4) . .
N1 C3 H3A 108.4 . .
C4 C3 H3A 109.1 . .
N1 C3 H3B 109.1 . .
C4 C3 H3B 108.9 . .
H3A C3 H3B 107.7 . .
C3 C4 H4A 109.1 . .
C3 C4 H4B 109.8 . .
H4A C4 H4B 109.4 . .
C3 C4 H4C 109.5 . .
H4A C4 H4C 109.5 . .
H4B C4 H4C 109.5 . .
C6 C5 N1 116.2(5) . .
C6 C5 H5A 108.5 . .
N1 C5 H5A 109.3 . .
C6 C5 H5B 108.7 . .
N1 C5 H5B 107.4 . .
H5A C5 H5B 106.4 . .
C5 C6 H6A 108.5 . .
C5 C6 H6B 110.6 . .
H6A C6 H6B 109.4 . .
C5 C6 H6C 109.3 . .
H6A C6 H6C 109.4 . .
H6B C6 H6C 109.5 . .
N2 C7 C8 115.5(5) . .
N2 C7 H7A 108.2 . .
C8 C7 H7A 109.0 . .
N2 C7 H7B 108.4 . .
C8 C7 H7B 108.0 . .
H7A C7 H7B 107.4 . .
C7 C8 H8A 109.0 . .
C7 C8 H8B 110.2 . .
H8A C8 H8B 109.5 . .
C7 C8 H8C 109.2 . .
H8A C8 H8C 109.5 . .
H8B C8 H8C 109.4 . .
N2 C9 C10 113.8(4) . .
N2 C9 H9A 109.2 . .
C10 C9 H9A 108.2 . .
N2 C9 H9B 108.7 . .
C10 C9 H9B 109.1 . .
H9A C9 H9B 107.7 . .
C9 C10 H10A 109.5 . .
C9 C10 H10B 109.0 . .
H10A C10 H10B 109.5 . .
C9 C10 H10C 109.9 . .
H10A C10 H10C 109.5 . .
H10B C10 H10C 109.5 . .
O14 Cl O13 110.2(3) . .
O14 Cl O12 109.7(3) . .
O13 Cl O12 111.2(3) . .
O14 Cl O11 110.0(3) . .
O13 Cl O11 108.7(2) . .
O12 Cl O11 107.0(3) . .
O1 Cu O1 76.03(14) 3_756 .
O1 Cu N1 171.86(14) 3_756 .
O1 Cu N1 97.93(12) . .
O1 Cu N2 98.61(13) 3_756 .
O1 Cu N2 172.11(15) . .
N1 Cu N2 87.93(12) . .
O1 Cu Cu 38.12(9) 3_756 3_756
O1 Cu Cu 37.91(9) . 3_756
N1 Cu Cu 135.60(9) . 3_756
N2 Cu Cu 136.46(9) . 3_756
C1 N1 C3 110.9(3) . .
C1 N1 C5 113.2(4) . .
C3 N1 C5 109.0(3) . .
C1 N1 Cu 105.3(2) . .
C3 N1 Cu 113.9(2) . .
C5 N1 Cu 104.4(2) . .
C2 N2 C9 110.1(3) . .
C2 N2 C7 112.2(4) . .
C9 N2 C7 109.0(3) . .
C2 N2 Cu 105.7(2) . .
C9 N2 Cu 113.8(3) . .
C7 N2 Cu 105.8(3) . .
Cu O1 Cu 103.97(14) 3_756 .
Cu O1 H2 125(4) 3_756 .
Cu O1 H2 131(4) . .

loop_
_geom_bond_atom_site_label_1
_geom_bond_atom_site_label_2
_geom_bond_distance
_geom_bond_site_symmetry_2
C1 N1 1.483(5) .
C1 C2 1.484(6) .
C1 H11A 0.9691 .
C1 H11B 0.9700 .
C2 N2 1.488(5) .
C2 H12A 0.9695 .
C2 H12B 0.9701 .
C3 N1 1.486(5) .
C3 C4 1.506(7) .
C3 H3A 0.9700 .
C3 H3B 0.9702 .
C4 H4A 0.9602 .
C4 H4B 0.9598 .
C4 H4C 0.9600 .
C5 C6 1.500(6) .
C5 N1 1.533(6) .
C5 H5A 0.9699 .
C5 H5B 0.9808 .
C6 H6A 0.9586 .
C6 H6B 0.9597 .
C6 H6C 0.9597 .
C7 N2 1.497(5) .
C7 C8 1.533(7) .
C7 H7A 0.9700 .
C7 H7B 0.9702 .
C8 H8A 0.9589 .
C8 H8B 0.9598 .
C8 H8C 0.9600 .
C9 N2 1.492(5) .
C9 C10 1.510(7) .
C9 H9A 0.9707 .
C9 H9B 0.9698 .
C10 H10A 0.9600 .
C10 H10B 0.9606 .
C10 H10C 0.9599 .
Cl O14 1.375(4) .
Cl O13 1.398(4) .
Cl O12 1.399(4) .
Cl O11 1.425(4) .
Cu O1 1.899(3) 3_756
Cu O1 1.908(3) .
Cu N1 2.018(3) .
Cu N2 2.026(3) .
Cu Cu 2.9992(9) 3_756
O1 Cu 1.899(3) 3_756
O1 H2 0.68(4) .
